data_8107380
loop_
_publ_author_name
'Huang, Li-Ming'
'Xia, Ying-Fan'
'Wang, Hai-Bin'
'Lin, Shu-Ting'
'Zhang, Jia-Rong'
'Jiang, Cheng-Jun'

_publ_section_title
;
 The crystal structure of
 3-hydroxy-5-oxo-4-propanoylcyclohex-3-ene-1-carboxylic monohydrate,
 C10H14O6
;
_journal_issue 2
_journal_name_full 'Zeitschrift f\"ur Kristallographie - New Crystal Structures'
_journal_page_first 157
_journal_page_last 158
_journal_paper_doi 10.1515/ncrs-2022-0507
_journal_volume 238
_journal_year 2023
_chemical_formula_moiety 'C10 H12 O5, H2 O'
_chemical_formula_sum 'C10 H14 O6'
_chemical_formula_weight 230.21
_space_group_crystal_system triclinic
_space_group_IT_number 2
_space_group_name_Hall '-P 1'
_space_group_name_H-M_alt 'P -1'
_atom_sites_solution_hydrogens mixed
_atom_sites_solution_primary dual
_cell_angle_alpha 61.8330(10)
_cell_angle_beta 68.6230(10)
_cell_angle_gamma 86.5750(10)
_cell_formula_units_Z 2
_cell_length_a 7.5531(2)
_cell_length_b 9.3964(3)
_cell_length_c 9.5089(3)
_cell_measurement_reflns_used 8224
_cell_measurement_temperature 170(2)
_cell_measurement_theta_max 27.10
_cell_measurement_theta_min 2.48
_cell_volume 548.80(3)
_computing_cell_refinement 'SAINT V8.40B (Bruker Nano, Inc., 2019)'
_computing_data_collection 'Bruker Instrument Service vV6.2.14'
_computing_data_reduction 'SAINT V8.40B (Bruker Nano, Inc., 2019)'
_computing_molecular_graphics 'Olex2 (Dolomanov et al., 2009)'
_computing_publication_material 'Olex2 (Dolomanov et al., 2009)'
_computing_structure_refinement 'ShelXL (Sheldrick, 2015)'
_computing_structure_solution 'ShelXT (Sheldrick, 2015)'
_diffrn_ambient_temperature 170.0
_diffrn_measured_fraction_theta_full 0.999
_diffrn_measured_fraction_theta_max 0.998
_diffrn_measurement_device_type 'zju Bruker D8 Venture'
_diffrn_measurement_method '\f and \? scans'
_diffrn_radiation_type MoK\a
_diffrn_radiation_wavelength 0.71073
_diffrn_reflns_av_R_equivalents 0.0254
_diffrn_reflns_av_unetI/netI 0.0230
_diffrn_reflns_Laue_measured_fraction_full 0.999
_diffrn_reflns_Laue_measured_fraction_max 0.998
_diffrn_reflns_limit_h_max 9
_diffrn_reflns_limit_h_min -9
_diffrn_reflns_limit_k_max 12
_diffrn_reflns_limit_k_min -12
_diffrn_reflns_limit_l_max 12
_diffrn_reflns_limit_l_min -12
_diffrn_reflns_number 11976
_diffrn_reflns_point_group_measured_fraction_full 0.999
_diffrn_reflns_point_group_measured_fraction_max 0.998
_diffrn_reflns_theta_full 25.242
_diffrn_reflns_theta_max 27.145
_diffrn_reflns_theta_min 2.482
_diffrn_standards_number 0
_exptl_absorpt_coefficient_mu 0.116
_exptl_absorpt_correction_T_max 0.7455
_exptl_absorpt_correction_T_min 0.6897
_exptl_absorpt_correction_type multi-scan
_exptl_absorpt_process_details
;
SADABS-2016/2 (Bruker,2016/2) was used for absorption correction.
wR2(int) was 0.1349 before and 0.0464 after correction.
The Ratio of minimum to maximum transmission is 0.9252.
The \?/2 correction factor is Not present.
;
_exptl_crystal_colour colourless
_exptl_crystal_colour_primary colourless
_exptl_crystal_density_diffrn 1.393
_exptl_crystal_description block
_exptl_crystal_F_000 244
_exptl_crystal_size_max 0.45
_exptl_crystal_size_mid 0.35
_exptl_crystal_size_min 0.3
_refine_diff_density_max 0.363
_refine_diff_density_min -0.399
_refine_diff_density_rms 0.057
_refine_ls_extinction_coef .
_refine_ls_extinction_method none
_refine_ls_goodness_of_fit_ref 1.049
_refine_ls_hydrogen_treatment mixed
_refine_ls_matrix_type full
_refine_ls_number_parameters 196
_refine_ls_number_reflns 2427
_refine_ls_number_restraints 108
_refine_ls_restrained_S_all 1.048
_refine_ls_R_factor_all 0.0508
_refine_ls_R_factor_gt 0.0485
_refine_ls_shift/su_max 0.003
_refine_ls_shift/su_mean 0.000
_refine_ls_structure_factor_coef Fsqd
_refine_ls_weighting_details 'w=1/[\s^2^(Fo^2^)+(0.0818P)^2^+0.2008P] where P=(Fo^2^+2Fc^2^)/3'
_refine_ls_weighting_scheme calc
_refine_ls_wR_factor_gt 0.1410
_refine_ls_wR_factor_ref 0.1438
_reflns_Friedel_coverage 0.000
_reflns_Friedel_fraction_full .
_reflns_Friedel_fraction_max .
_reflns_number_gt 2265
_reflns_number_total 2427
_reflns_threshold_expression 'I > 2\s(I)'
_cod_data_source_file suppl_j_ncrs-2022-0507_suppl.cif
_cod_data_source_block mo_2
_cod_database_code 8107380
_shelx_space_group_comment
;
The symmetry employed for this shelxl refinement is uniquely defined
by the following loop, which should always be used as a source of
symmetry information in preference to the above space-group names.
They are only intended as comments.
;
_shelx_estimated_absorpt_t_max 0.966
_shelx_estimated_absorpt_t_min 0.950
_olex2_refinement_description
;
1. Fixed Uiso
 At 1.2 times of:
  All C(H) groups, {H9A,H9B} of C9, All C(H,H,H,H) groups
 At 1.5 times of:
  All C(H,H,H) groups, {H3,H6A} of C2A, All O(H) groups, All O(H,H) groups
2. Restrained distances
 O3-H3
 0.88 with sigma of 0.02
 O6-H6A
 0.87 with sigma of 0.02
 O2-H2
 0.84 with sigma of 0.02
 O1-C1 \\sim O1A-C1A
 with sigma of 0.02
 C1-C2 \\sim C1A-C2
 with sigma of 0.02
 C1-C2A \\sim C1A-C2A
 with sigma of 0.02
 O1-C2 \\sim O1A-C2
 with sigma of 0.04
 O1-C2A \\sim O1A-C2A
 with sigma of 0.04
 O2-C1 \\sim O2A-C1A
 with sigma of 0.02
 O1-O2 \\sim O1A-O2A
 with sigma of 0.04
 O2-C2 \\sim O2A-C2
 with sigma of 0.04
 O2-C2A \\sim O2A-C2A
 with sigma of 0.04
3. Uiso/Uaniso restraints and constraints
O1 \\sim O2 \\sim C1 \\sim C2 \\sim O1A \\sim O2A \\sim C1A \\sim C2A: within
2A with sigma of 0.02 and sigma for terminal atoms of 0.04
4. Others
 Sof(H3BC)=Sof(H3BD)=Sof(H7BC)=Sof(H7BD)=Sof(O1A)=Sof(O2A)=Sof(H2AA)=Sof(C1A)=
 Sof(C2A)=Sof(H2AB)=1-FVAR(1)
 Sof(H3AA)=Sof(H3AB)=Sof(H7AA)=Sof(H7AB)=Sof(O1)=Sof(O2)=Sof(C1)=Sof(C2)=
 Sof(H2A)=Sof(H2)=FVAR(1)
5.a Free rotating group:
 O6(H6B)
5.b Ternary CH refined with riding coordinates:
 C2(H2A), C2A(H2AB)
5.c Secondary CH2 refined with riding coordinates:
 C3(H3AA,H3AB), C3(H3BC,H3BD), C7(H7AA,H7AB), C7(H7BC,H7BD), C9(H9A,H9B)
5.d Idealised Me refined as rotating group:
 C10(H10A,H10B,H10C)
5.e Idealised tetrahedral OH refined as rotating group:
 O2A(H2AA)
;

loop_
_space_group_symop_operation_xyz
'x, y, z'
'-x, -y, -z'

loop_
_atom_site_label
_atom_site_type_symbol
_atom_site_fract_x
_atom_site_fract_y
_atom_site_fract_z
_atom_site_U_iso_or_equiv
_atom_site_adp_type
_atom_site_occupancy
_atom_site_site_symmetry_order
_atom_site_calc_flag
_atom_site_refinement_flags_posn
_atom_site_refinement_flags_adp
_atom_site_refinement_flags_occupancy
_atom_site_disorder_assembly
_atom_site_disorder_group
O3 O 0.18193(16) 0.85959(15) 0.68481(15) 0.0409(3) Uani 1 1 d D . . . .
O4 O 0.60117(17) 0.69568(17) 0.29748(15) 0.0470(3) Uani 1 1 d . . . . .
O5 O 0.10259(15) 0.89383(15) 0.44373(14) 0.0400(3) Uani 1 1 d . . . . .
C3 C 0.4536(2) 0.75030(17) 0.73415(18) 0.0306(3) Uani 1 1 d . . . . .
H3AA H 0.368350 0.701116 0.857700 0.037 Uiso 0.770(6) 1 calc R . P A 1
H3AB H 0.532327 0.848533 0.704175 0.037 Uiso 0.770(6) 1 calc R . P A 1
H3BC H 0.391018 0.645584 0.840221 0.037 Uiso 0.230(6) 1 calc R . P A 2
H3BD H 0.457937 0.833123 0.769680 0.037 Uiso 0.230(6) 1 calc R . P A 2
C4 C 0.33380(18) 0.79942(16) 0.62768(17) 0.0273(3) Uani 1 1 d . . . . .
C5 C 0.38085(17) 0.78649(15) 0.47798(16) 0.0243(3) Uani 1 1 d . . . . .
C6 C 0.55451(19) 0.71807(18) 0.42275(17) 0.0299(3) Uani 1 1 d . . . . .
C7 C 0.6853(2) 0.6778(2) 0.5202(2) 0.0441(4) Uani 1 1 d . . . . .
H7AA H 0.754480 0.587990 0.510385 0.053 Uiso 0.770(6) 1 calc R . P A 1
H7AB H 0.782129 0.774098 0.464977 0.053 Uiso 0.770(6) 1 calc R . P A 1
H7BC H 0.678920 0.557708 0.581107 0.053 Uiso 0.230(6) 1 calc R . P A 2
H7BD H 0.818046 0.722158 0.433871 0.053 Uiso 0.230(6) 1 calc R . P A 2
C8 C 0.25250(18) 0.84333(15) 0.38358(16) 0.0260(3) Uani 1 1 d . . . . .
C9 C 0.2966(2) 0.84669(19) 0.21500(18) 0.0344(3) Uani 1 1 d . . . . .
H9A H 0.292806 0.733158 0.235503 0.041 Uiso 1 1 calc R . . . .
H9B H 0.428990 0.902490 0.136671 0.041 Uiso 1 1 calc R . . . .
C10 C 0.1613(2) 0.9309(2) 0.1254(2) 0.0443(4) Uani 1 1 d . . . . .
H10A H 0.204795 0.934265 0.013281 0.067 Uiso 1 1 calc GR . . . .
H10B H 0.160101 1.042333 0.108165 0.067 Uiso 1 1 calc GR . . . .
H10C H 0.031567 0.870674 0.196926 0.067 Uiso 1 1 calc GR . . . .
O1 O 0.7308(8) 0.6806(7) 0.8742(7) 0.0669(14) Uani 0.770(6) 1 d D U P A 1
O2 O 0.8313(7) 0.4987(7) 0.7856(7) 0.0673(13) Uani 0.770(6) 1 d D U P A 1
C1 C 0.7262(6) 0.6028(4) 0.7970(5) 0.0327(8) Uani 0.770(6) 1 d D U P A 1
C2 C 0.5852(3) 0.6290(3) 0.7064(2) 0.0290(6) Uani 0.770(6) 1 d D U P A 1
H2A H 0.502940 0.522400 0.763269 0.035 Uiso 0.770(6) 1 calc R . P A 1
O1A O 0.742(2) 0.6542(15) 0.871(2) 0.035(2) Uani 0.230(6) 1 d D U P A 2
O2A O 0.857(2) 0.5127(18) 0.7382(18) 0.047(3) Uani 0.230(6) 1 d D U P A 2
H2AA H 0.961747 0.555296 0.652558 0.071 Uiso 0.230(6) 1 calc GR . P A 2
H2 H 0.933(4) 0.479(4) 0.813(4) 0.071 Uiso 0.770(6) 1 d DR . P A 1
C1A C 0.758(3) 0.629(2) 0.7556(18) 0.050(4) Uani 0.230(6) 1 d D U P A 2
C2A C 0.6556(9) 0.7316(8) 0.6432(8) 0.0290(18) Uani 0.230(6) 1 d D U P A 2
H2AB H 0.729022 0.843558 0.575797 0.035 Uiso 0.230(6) 1 calc R . P A 2
H3 H 0.128(3) 0.884(2) 0.607(2) 0.044 Uiso 1 1 d DR . . . .
H6A H 0.806(3) 0.621(2) 1.176(2) 0.044 Uiso 1 1 d DR . . . .
O6 O 0.88167(17) 0.57659(16) 1.12097(15) 0.0431(3) Uani 1 1 d D . . . .
H6B H 0.867248 0.626750 1.022887 0.065 Uiso 1 1 d G . . . .

loop_
_atom_site_aniso_label
_atom_site_aniso_U_11
_atom_site_aniso_U_22
_atom_site_aniso_U_33
_atom_site_aniso_U_23
_atom_site_aniso_U_13
_atom_site_aniso_U_12
O3 0.0389(6) 0.0626(7) 0.0424(6) -0.0375(6) -0.0245(5) 0.0309(5)
O4 0.0402(6) 0.0796(9) 0.0446(6) -0.0442(6) -0.0251(5) 0.0345(6)
O5 0.0331(6) 0.0593(7) 0.0430(6) -0.0321(5) -0.0234(5) 0.0263(5)
C3 0.0338(7) 0.0364(7) 0.0316(7) -0.0198(6) -0.0192(6) 0.0126(6)
C4 0.0249(6) 0.0301(6) 0.0300(6) -0.0162(5) -0.0125(5) 0.0096(5)
C5 0.0217(6) 0.0266(6) 0.0261(6) -0.0128(5) -0.0111(5) 0.0071(5)
C6 0.0251(6) 0.0391(7) 0.0302(6) -0.0193(6) -0.0132(5) 0.0122(5)
C7 0.0344(8) 0.0708(11) 0.0490(9) -0.0401(9) -0.0267(7) 0.0292(7)
C8 0.0234(6) 0.0266(6) 0.0286(6) -0.0126(5) -0.0119(5) 0.0064(5)
C9 0.0341(7) 0.0447(8) 0.0300(7) -0.0192(6) -0.0181(6) 0.0152(6)
C10 0.0437(9) 0.0599(10) 0.0380(8) -0.0235(7) -0.0268(7) 0.0208(7)
O1 0.0594(18) 0.115(3) 0.0543(16) -0.049(2) -0.0442(14) 0.037(2)
O2 0.0580(19) 0.0811(18) 0.079(3) -0.0323(18) -0.055(2) 0.0248(14)
C1 0.0254(15) 0.0507(14) 0.0223(19) -0.0159(14) -0.0128(14) 0.0107(11)
C2 0.0273(9) 0.0342(12) 0.0332(10) -0.0180(9) -0.0182(8) 0.0107(8)
O1A 0.033(4) 0.038(3) 0.066(5) -0.043(3) -0.029(3) 0.021(3)
O2A 0.065(5) 0.075(6) 0.059(6) -0.059(6) -0.054(5) 0.061(5)
C1A 0.035(6) 0.088(7) 0.011(5) -0.015(4) -0.005(4) 0.021(5)
C2A 0.028(3) 0.027(4) 0.033(3) -0.011(3) -0.017(2) 0.004(2)
O6 0.0416(6) 0.0617(8) 0.0390(6) -0.0335(6) -0.0189(5) 0.0232(5)

loop_
_atom_type_symbol
_atom_type_description
_atom_type_scat_dispersion_real
_atom_type_scat_dispersion_imag
_atom_type_scat_source
C C 0.0033 0.0016 'International Tables Vol C Tables 4.2.6.8 and 6.1.1.4'
H H 0.0000 0.0000 'International Tables Vol C Tables 4.2.6.8 and 6.1.1.4'
O O 0.0106 0.0060 'International Tables Vol C Tables 4.2.6.8 and 6.1.1.4'

loop_
_geom_angle_atom_site_label_1
_geom_angle_atom_site_label_2
_geom_angle_atom_site_label_3
_geom_angle
_geom_angle_site_symmetry_1
_geom_angle_site_symmetry_3
C4 O3 H3 102.7(13) . .
H3AA C3 H3AB 107.9 . .
H3BC C3 H3BD 107.6 . .
C4 C3 H3AA 109.1 . .
C4 C3 H3AB 109.1 . .
C4 C3 H3BC 108.7 . .
C4 C3 H3BD 108.7 . .
C4 C3 C2 112.28(12) . .
C4 C3 C2A 114.1(2) . .
C2 C3 H3AA 109.1 . .
C2 C3 H3AB 109.1 . .
C2A C3 H3BC 108.7 . .
C2A C3 H3BD 108.7 . .
O3 C4 C3 113.65(11) . .
O3 C4 C5 122.43(12) . .
C5 C4 C3 123.90(12) . .
C4 C5 C6 118.79(11) . .
C4 C5 C8 118.10(11) . .
C6 C5 C8 123.11(11) . .
O4 C6 C5 122.79(12) . .
O4 C6 C7 118.59(12) . .
C5 C6 C7 118.59(12) . .
C6 C7 H7AA 108.7 . .
C6 C7 H7AB 108.7 . .
C6 C7 H7BC 107.4 . .
C6 C7 H7BD 107.4 . .
H7AA C7 H7AB 107.6 . .
H7BC C7 H7BD 106.9 . .
C2 C7 C6 114.31(13) . .
C2 C7 H7AA 108.7 . .
C2 C7 H7AB 108.7 . .
C2A C7 C6 119.7(3) . .
C2A C7 H7BC 107.4 . .
C2A C7 H7BD 107.4 . .
O5 C8 C5 118.97(12) . .
O5 C8 C9 118.50(11) . .
C5 C8 C9 122.51(11) . .
C8 C9 H9A 108.6 . .
C8 C9 H9B 108.6 . .
C8 C9 C10 114.59(12) . .
H9A C9 H9B 107.6 . .
C10 C9 H9A 108.6 . .
C10 C9 H9B 108.6 . .
C9 C10 H10A 109.5 . .
C9 C10 H10B 109.5 . .
C9 C10 H10C 109.5 . .
H10A C10 H10B 109.5 . .
H10A C10 H10C 109.5 . .
H10B C10 H10C 109.5 . .
C1 O2 H2 126(2) . .
O1 C1 C2 122.3(4) . .
O2 C1 O1 124.9(5) . .
O2 C1 C2 112.8(3) . .
C3 C2 C1 110.00(19) . .
C3 C2 H2A 107.4 . .
C7 C2 C3 112.13(15) . .
C7 C2 C1 112.36(19) . .
C7 C2 H2A 107.4 . .
C1 C2 H2A 107.4 . .
C1A O2A H2AA 109.5 . .
O1A C1A O2A 120.1(16) . .
O1A C1A C2A 115.0(14) . .
O2A C1A C2A 124.9(13) . .
C3 C2A H2AB 105.4 . .
C7 C2A C3 117.2(4) . .
C7 C2A C1A 106.2(7) . .
C7 C2A H2AB 105.4 . .
C1A C2A C3 116.2(7) . .
C1A C2A H2AB 105.4 . .
H6A O6 H6B 100.9 . .

loop_
_geom_bond_atom_site_label_1
_geom_bond_atom_site_label_2
_geom_bond_distance
_geom_bond_site_symmetry_2
O3 C4 1.2996(16) .
O3 H3 0.900(15) .
O4 C6 1.2284(17) .
O5 C8 1.2467(16) .
C3 H3AA 0.9900 .
C3 H3AB 0.9900 .
C3 H3BC 0.9900 .
C3 H3BD 0.9900 .
C3 C4 1.4948(18) .
C3 C2 1.521(2) .
C3 C2A 1.502(6) .
C4 C5 1.3987(18) .
C5 C6 1.4579(17) .
C5 C8 1.4665(17) .
C6 C7 1.5065(19) .
C7 H7AA 0.9900 .
C7 H7AB 0.9900 .
C7 H7BC 0.9900 .
C7 H7BD 0.9900 .
C7 C2 1.489(2) .
C7 C2A 1.423(6) .
C8 C9 1.4986(19) .
C9 H9A 0.9900 .
C9 H9B 0.9900 .
C9 C10 1.5160(19) .
C10 H10A 0.9800 .
C10 H10B 0.9800 .
C10 H10C 0.9800 .
O1 C1 1.266(5) .
O2 C1 1.243(5) .
O2 H2 0.879(18) .
C1 C2 1.540(5) .
C2 H2A 1.0000 .
O1A C1A 1.195(15) .
O2A H2AA 0.8400 .
O2A C1A 1.328(15) .
C1A C2A 1.489(19) .
C2A H2AB 1.0000 .
O6 H6A 0.850(15) .
O6 H6B 0.8700 .

loop_
_geom_torsion_atom_site_label_1
_geom_torsion_atom_site_label_2
_geom_torsion_atom_site_label_3
_geom_torsion_atom_site_label_4
_geom_torsion
_geom_torsion_site_symmetry_1
_geom_torsion_site_symmetry_2
_geom_torsion_site_symmetry_3
_geom_torsion_site_symmetry_4
O3 C4 C5 C6 179.74(13) . . . .
O3 C4 C5 C8 -0.1(2) . . . .
O4 C6 C7 C2 -151.12(17) . . . .
O4 C6 C7 C2A 167.7(4) . . . .
O5 C8 C9 C10 6.7(2) . . . .
C3 C4 C5 C6 1.4(2) . . . .
C3 C4 C5 C8 -178.43(12) . . . .
C4 C3 C2 C7 45.6(2) . . . .
C4 C3 C2 C1 171.42(19) . . . .
C4 C3 C2A C7 -31.8(6) . . . .
C4 C3 C2A C1A -158.9(9) . . . .
C4 C5 C6 O4 176.57(14) . . . .
C4 C5 C6 C7 -5.3(2) . . . .
C4 C5 C8 O5 -3.24(19) . . . .
C4 C5 C8 C9 175.35(12) . . . .
C5 C6 C7 C2 30.7(2) . . . .
C5 C6 C7 C2A -10.5(4) . . . .
C5 C8 C9 C10 -171.89(13) . . . .
C6 C5 C8 O5 176.98(12) . . . .
C6 C5 C8 C9 -4.4(2) . . . .
C6 C7 C2 C3 -50.8(2) . . . .
C6 C7 C2 C1 -175.27(19) . . . .
C6 C7 C2A C3 29.5(6) . . . .
C6 C7 C2A C1A 161.3(8) . . . .
C8 C5 C6 O4 -3.6(2) . . . .
C8 C5 C6 C7 174.48(13) . . . .
O1 C1 C2 C3 -3.0(5) . . . .
O1 C1 C2 C7 122.6(4) . . . .
O2 C1 C2 C3 176.7(3) . . . .
O2 C1 C2 C7 -57.6(4) . . . .
C2 C3 C4 O3 159.65(14) . . . .
C2 C3 C4 C5 -21.9(2) . . . .
O1A C1A C2A C3 -44.9(19) . . . .
O1A C1A C2A C7 -177.2(14) . . . .
O2A C1A C2A C3 132.8(15) . . . .
O2A C1A C2A C7 0.5(19) . . . .
C2A C3 C4 O3 -161.6(3) . . . .
C2A C3 C4 C5 16.9(3) . . . .
